data_1513487
loop_
_publ_author_name
'Lin, Chia-Chi'
'Hsieh, Tsung-Han'
'Liao, Pen-Yuan'
'Liao, Zhen-Yuan'
'Chang, Chih-Wei'
'Shih, Yu-Chiao'
'Yeh, Wen-Hsiung'
'Chien, Tun-Cheng'

_publ_section_title
;
 Practical Synthesis of N-Substituted Cyanamides via Tiemann Rearrangement
 of Amidoximes.
;
_journal_issue 3
_journal_name_full 'Organic letters'
_journal_page_first 892
_journal_page_last 895
_journal_paper_doi 10.1021/ol403645y
_journal_volume 16
_journal_year 2014
_chemical_formula_moiety 'C14 H12 Cl N3 O2 S'
_chemical_formula_sum 'C14 H12 Cl N3 O2 S'
_chemical_formula_weight 321.78
_chemical_name_systematic
;
 ?
;
_space_group_IT_number 2
_symmetry_cell_setting triclinic
_symmetry_space_group_name_Hall '-P 1'
_symmetry_space_group_name_H-M 'P -1'
_atom_sites_solution_hydrogens geom
_atom_sites_solution_primary direct
_atom_sites_solution_secondary difmap
_audit_creation_method SHELXL-97
_cell_angle_alpha 69.299(2)
_cell_angle_beta 67.831(2)
_cell_angle_gamma 72.037(2)
_cell_formula_units_Z 2
_cell_length_a 8.7956(9)
_cell_length_b 10.4442(11)
_cell_length_c 10.9339(11)
_cell_measurement_reflns_used 0
_cell_measurement_temperature 200(2)
_cell_measurement_theta_max 0
_cell_measurement_theta_min 0
_cell_volume 852.17(15)
_computing_molecular_graphics 'Ortep-3 for Windows (Farrugia, 1997)'
_computing_publication_material 'WinGX publication routines (Farrugia, 1999)'
_computing_structure_refinement 'SHELXL-97 (Sheldrick, 1997)'
_computing_structure_solution 'SHELXS-86 (Sheldrick, 1986)'
_diffrn_ambient_temperature 200(2)
_diffrn_measured_fraction_theta_full 0.981
_diffrn_measured_fraction_theta_max 0.981
_diffrn_radiation_monochromator graphite
_diffrn_radiation_source 'fine-focus sealed tube'
_diffrn_radiation_type MoK\a
_diffrn_radiation_wavelength 0.71073
_diffrn_reflns_av_R_equivalents 0.0186
_diffrn_reflns_av_sigmaI/netI 0.0295
_diffrn_reflns_limit_h_max 10
_diffrn_reflns_limit_h_min -10
_diffrn_reflns_limit_k_max 12
_diffrn_reflns_limit_k_min -10
_diffrn_reflns_limit_l_max 13
_diffrn_reflns_limit_l_min -13
_diffrn_reflns_number 5714
_diffrn_reflns_theta_full 25.07
_diffrn_reflns_theta_max 25.07
_diffrn_reflns_theta_min 2.13
_exptl_absorpt_coefficient_mu 0.353
_exptl_absorpt_correction_T_max 0.9328
_exptl_absorpt_correction_T_min 0.8407
_exptl_absorpt_correction_type multi-scan
_exptl_crystal_colour colorless
_exptl_crystal_density_diffrn 1.254
_exptl_crystal_density_method 'not measured'
_exptl_crystal_description prism
_exptl_crystal_F_000 332
_exptl_crystal_size_max 0.51
_exptl_crystal_size_mid 0.39
_exptl_crystal_size_min 0.20
_refine_diff_density_max 1.247
_refine_diff_density_min -0.309
_refine_diff_density_rms 0.082
_refine_ls_extinction_method none
_refine_ls_goodness_of_fit_ref 0.847
_refine_ls_hydrogen_treatment constr
_refine_ls_matrix_type full
_refine_ls_number_parameters 190
_refine_ls_number_reflns 2971
_refine_ls_number_restraints 0
_refine_ls_restrained_S_all 0.847
_refine_ls_R_factor_all 0.0588
_refine_ls_R_factor_gt 0.0525
_refine_ls_shift/su_max 0.000
_refine_ls_shift/su_mean 0.000
_refine_ls_structure_factor_coef Fsqd
_refine_ls_weighting_details 'calc w=1/[\s^2^(Fo^2^)+(0.1071P)^2^+2.1273P] where P=(Fo^2^+2Fc^2^)/3'
_refine_ls_weighting_scheme calc
_refine_ls_wR_factor_gt 0.1584
_refine_ls_wR_factor_ref 0.1634
_reflns_number_gt 2576
_reflns_number_total 2971
_reflns_threshold_expression >2sigma(I)
_cod_data_source_file ol403645y_si_005.cif
_cod_data_source_block a13713
_cod_database_code 1513487

loop_
_symmetry_equiv_pos_as_xyz
'x, y, z'
'-x, -y, -z'

loop_
_atom_site_label
_atom_site_type_symbol
_atom_site_fract_x
_atom_site_fract_y
_atom_site_fract_z
_atom_site_U_iso_or_equiv
_atom_site_adp_type
_atom_site_occupancy
_atom_site_symmetry_multiplicity
_atom_site_calc_flag
_atom_site_refinement_flags
C1 C 0.0174(4) 0.2664(3) 0.8162(3) 0.0283(6) Uani 1 1 d .
C2 C 0.0588(4) 0.1644(4) 0.9269(3) 0.0374(8) Uani 1 1 d .
H2 H 0.1264 0.0760 0.9164 0.045 Uiso 1 1 calc R
C3 C 0.0001(5) 0.1928(4) 1.0537(4) 0.0447(9) Uani 1 1 d .
H3 H 0.0289 0.1235 1.1299 0.054 Uiso 1 1 calc R
C4 C -0.0998(5) 0.3209(4) 1.0703(4) 0.0458(9) Uani 1 1 d .
C5 C -0.1639(6) 0.3485(6) 1.2093(4) 0.0686(13) Uani 1 1 d .
H5A H -0.2327 0.4430 1.2035 0.103 Uiso 1 1 calc R
H5B H -0.0688 0.3402 1.2396 0.103 Uiso 1 1 calc R
H5C H -0.2318 0.2802 1.2753 0.103 Uiso 1 1 calc R
C6 C -0.1376(5) 0.4209(4) 0.9576(4) 0.0548(10) Uani 1 1 d .
H6 H -0.2049 0.5093 0.9682 0.066 Uiso 1 1 calc R
C7 C -0.0804(4) 0.3963(4) 0.8289(4) 0.0433(8) Uani 1 1 d .
H7 H -0.1075 0.4662 0.7523 0.052 Uiso 1 1 calc R
C8 C 0.3672(4) 0.3443(3) 0.5557(3) 0.0255(6) Uani 1 1 d .
C9 C 0.5638(4) 0.1649(3) 0.5930(3) 0.0263(6) Uani 1 1 d .
C10 C 0.7161(4) 0.0770(4) 0.6034(3) 0.0354(7) Uani 1 1 d .
H10 H 0.8137 0.1137 0.5768 0.042 Uiso 1 1 calc R
C11 C 0.7214(4) -0.0655(4) 0.6537(3) 0.0380(8) Uani 1 1 d .
H11 H 0.8237 -0.1278 0.6627 0.046 Uiso 1 1 calc R
C12 C 0.5797(4) -0.1175(3) 0.6909(3) 0.0342(7) Uani 1 1 d .
C13 C 0.4259(4) -0.0335(3) 0.6800(3) 0.0297(7) Uani 1 1 d .
H13 H 0.3294 -0.0710 0.7051 0.036 Uiso 1 1 calc R
C14 C 0.4230(3) 0.1081(3) 0.6303(3) 0.0242(6) Uani 1 1 d .
N1 N 0.2945(3) 0.2255(2) 0.6030(2) 0.0245(5) Uani 1 1 d .
N2 N 0.2794(3) 0.4743(3) 0.5270(3) 0.0324(6) Uani 1 1 d .
H2A H 0.3283 0.5457 0.5000 0.039 Uiso 1 1 calc R
H2B H 0.1725 0.4889 0.5350 0.039 Uiso 1 1 calc R
N3 N 0.5262(3) 0.3103(3) 0.5475(3) 0.0287(6) Uani 1 1 d .
O1 O 0.0755(3) 0.0890(2) 0.6784(2) 0.0332(5) Uani 1 1 d .
O2 O 0.0193(3) 0.3413(2) 0.5623(2) 0.0339(5) Uani 1 1 d .
S1 S 0.08906(8) 0.22780(7) 0.65825(7) 0.0256(2) Uani 1 1 d .
Cl1 Cl 0.59326(13) -0.29757(9) 0.75486(10) 0.0503(3) Uani 1 1 d .

loop_
_atom_site_aniso_label
_atom_site_aniso_U_11
_atom_site_aniso_U_22
_atom_site_aniso_U_33
_atom_site_aniso_U_23
_atom_site_aniso_U_13
_atom_site_aniso_U_12
C1 0.0237(14) 0.0287(16) 0.0308(15) -0.0069(12) -0.0045(12) -0.0090(12)
C2 0.0399(18) 0.0327(17) 0.0338(17) -0.0031(14) -0.0095(14) -0.0085(14)
C3 0.049(2) 0.046(2) 0.0353(18) -0.0027(16) -0.0086(16) -0.0193(17)
C4 0.043(2) 0.058(2) 0.0371(19) -0.0173(17) 0.0016(15) -0.0226(18)
C5 0.073(3) 0.086(3) 0.048(2) -0.031(2) 0.002(2) -0.031(3)
C6 0.052(2) 0.049(2) 0.058(2) -0.028(2) -0.0071(19) 0.0026(18)
C7 0.0397(19) 0.0363(19) 0.046(2) -0.0104(15) -0.0116(16) 0.0010(15)
C8 0.0262(14) 0.0255(15) 0.0236(14) -0.0037(11) -0.0083(11) -0.0062(12)
C9 0.0249(14) 0.0298(15) 0.0232(14) -0.0076(12) -0.0071(11) -0.0038(12)
C10 0.0252(15) 0.0426(19) 0.0378(17) -0.0129(14) -0.0117(13) -0.0009(13)
C11 0.0336(17) 0.0383(19) 0.0386(18) -0.0134(15) -0.0160(14) 0.0078(14)
C12 0.0424(18) 0.0271(16) 0.0279(15) -0.0095(12) -0.0133(13) 0.0057(13)
C13 0.0321(16) 0.0276(16) 0.0272(15) -0.0061(12) -0.0093(12) -0.0044(12)
C14 0.0236(14) 0.0266(15) 0.0205(13) -0.0063(11) -0.0080(11) -0.0008(11)
N1 0.0217(12) 0.0220(12) 0.0279(12) -0.0037(10) -0.0082(10) -0.0047(9)
N2 0.0255(13) 0.0246(13) 0.0471(16) -0.0047(11) -0.0148(11) -0.0058(10)
N3 0.0234(12) 0.0310(14) 0.0319(13) -0.0074(11) -0.0084(10) -0.0071(10)
O1 0.0317(11) 0.0287(11) 0.0418(12) -0.0074(9) -0.0123(10) -0.0107(9)
O2 0.0288(11) 0.0333(12) 0.0399(12) -0.0013(9) -0.0188(9) -0.0057(9)
S1 0.0221(4) 0.0244(4) 0.0301(4) -0.0031(3) -0.0103(3) -0.0061(3)
Cl1 0.0623(6) 0.0289(5) 0.0510(5) -0.0074(4) -0.0225(4) 0.0056(4)

loop_
_atom_type_symbol
_atom_type_description
_atom_type_scat_dispersion_real
_atom_type_scat_dispersion_imag
_atom_type_scat_source
C C 0.0033 0.0016 'International Tables Vol C Tables 4.2.6.8 and 6.1.1.4'
H H 0.0000 0.0000 'International Tables Vol C Tables 4.2.6.8 and 6.1.1.4'
N N 0.0061 0.0033 'International Tables Vol C Tables 4.2.6.8 and 6.1.1.4'
O O 0.0106 0.0060 'International Tables Vol C Tables 4.2.6.8 and 6.1.1.4'
S S 0.1246 0.1234 'International Tables Vol C Tables 4.2.6.8 and 6.1.1.4'
Cl Cl 0.1484 0.1585 'International Tables Vol C Tables 4.2.6.8 and 6.1.1.4'

loop_
_geom_angle_atom_site_label_1
_geom_angle_atom_site_label_2
_geom_angle_atom_site_label_3
_geom_angle
C7 C1 C2 121.5(3)
C7 C1 S1 120.0(3)
C2 C1 S1 118.5(2)
C1 C2 C3 119.1(3)
C1 C2 H2 120.4
C3 C2 H2 120.4
C4 C3 C2 120.9(3)
C4 C3 H3 119.6
C2 C3 H3 119.6
C3 C4 C6 118.6(3)
C3 C4 C5 119.9(4)
C6 C4 C5 121.6(4)
C4 C5 H5A 109.5
C4 C5 H5B 109.5
H5A C5 H5B 109.5
C4 C5 H5C 109.5
H5A C5 H5C 109.5
H5B C5 H5C 109.5
C4 C6 C7 122.1(4)
C4 C6 H6 118.9
C7 C6 H6 118.9
C1 C7 C6 117.8(3)
C1 C7 H7 121.1
C6 C7 H7 121.1
N3 C8 N2 125.3(3)
N3 C8 N1 112.1(2)
N2 C8 N1 122.6(3)
C10 C9 N3 128.8(3)
C10 C9 C14 119.9(3)
N3 C9 C14 111.3(2)
C9 C10 C11 118.0(3)
C9 C10 H10 121.0
C11 C10 H10 121.0
C10 C11 C12 120.5(3)
C10 C11 H11 119.7
C12 C11 H11 119.7
C13 C12 C11 123.2(3)
C13 C12 Cl1 118.2(3)
C11 C12 Cl1 118.5(2)
C14 C13 C12 115.4(3)
C14 C13 H13 122.3
C12 C13 H13 122.3
C13 C14 C9 123.0(3)
C13 C14 N1 132.6(3)
C9 C14 N1 104.4(2)
C8 N1 C14 106.1(2)
C8 N1 S1 125.3(2)
C14 N1 S1 126.3(2)
C8 N2 H2A 120.0
C8 N2 H2B 120.0
H2A N2 H2B 120.0
C8 N3 C9 106.0(2)
O1 S1 O2 120.10(13)
O1 S1 N1 105.50(12)
O2 S1 N1 105.98(12)
O1 S1 C1 109.87(14)
O2 S1 C1 109.42(14)
N1 S1 C1 104.75(13)

loop_
_geom_bond_atom_site_label_1
_geom_bond_atom_site_label_2
_geom_bond_distance
C1 C7 1.386(5)
C1 C2 1.384(4)
C1 S1 1.748(3)
C2 C3 1.390(5)
C2 H2 0.9500
C3 C4 1.386(5)
C3 H3 0.9500
C4 C6 1.380(6)
C4 C5 1.508(5)
C5 H5A 0.9800
C5 H5B 0.9800
C5 H5C 0.9800
C6 C7 1.394(5)
C6 H6 0.9500
C7 H7 0.9500
C8 N3 1.308(4)
C8 N2 1.332(4)
C8 N1 1.415(4)
C9 C10 1.391(4)
C9 N3 1.394(4)
C9 C14 1.397(4)
C10 C11 1.385(5)
C10 H10 0.9500
C11 C12 1.376(5)
C11 H11 0.9500
C12 C13 1.389(4)
C12 Cl1 1.742(3)
C13 C14 1.379(4)
C13 H13 0.9500
C14 N1 1.418(4)
N1 S1 1.670(2)
N2 H2A 0.8800
N2 H2B 0.8800
O1 S1 1.423(2)
O2 S1 1.429(2)
